data_7241881
loop_
_publ_author_name
'Kornyakov, Ilya V.'
'Tyumentseva, Olga S.'
'Krivovichev, Sergey V.'
'Tananaev, Ivan G.'
'Gurzhiy, Vladislav V.'

_publ_section_title
;
 Crystal chemistry of the M2+[(UO2)(T6+O4)2(H2O)](H2O)4 (M2+ = Mg, Mn, Fe,
 Co, Ni and Zn; T6+ = S, Se) compounds: the interplay between chemical
 composition, pH and structural architecture
;
_journal_issue 5
_journal_name_full CrystEngComm
_journal_page_first 1140
_journal_page_last 1148
_journal_paper_doi 10.1039/D0CE01587C
_journal_volume 23
_journal_year 2021
_chemical_formula_moiety 'Co H10 O15 S2 U'
_chemical_formula_sum 'Co H10 O15 S2 U'
_chemical_formula_weight 611.16
_space_group_crystal_system orthorhombic
_space_group_IT_number 31
_space_group_name_Hall 'P 2ac -2'
_space_group_name_H-M_alt 'P m n 21'
_atom_sites_solution_hydrogens difmap
_atom_sites_solution_primary dual
_audit_creation_date 2020-10-18
_audit_creation_method
;
Olex2 1.2
(compiled 2018.05.29 svn.r3508 for OlexSys, GUI svn.r5506)
;
_audit_update_record
;
2020-10-18 deposited with the CCDC.	2020-12-08 downloaded from the CCDC.
;
_cell_angle_alpha 90
_cell_angle_beta 90
_cell_angle_gamma 90
_cell_formula_units_Z 4
_cell_length_a 12.9160(3)
_cell_length_b 8.2960(2)
_cell_length_c 11.2937(3)
_cell_measurement_reflns_used 6214
_cell_measurement_temperature 296(2)
_cell_measurement_theta_max 36.2760
_cell_measurement_theta_min 2.3770
_cell_volume 1210.13(5)
_computing_cell_refinement 'CrysAlisPro 1.171.40.53 (Rigaku OD, 2019)'
_computing_data_collection 'CrysAlisPro 1.171.40.53 (Rigaku OD, 2019)'
_computing_data_reduction 'CrysAlisPro 1.171.40.53 (Rigaku OD, 2019)'
_computing_molecular_graphics 'Olex2 (Dolomanov et al., 2009)'
_computing_publication_material 'Olex2 (Dolomanov et al., 2009)'
_computing_structure_refinement 'ShelXL (Sheldrick, 2015)'
_computing_structure_solution 'ShelXT (Sheldrick, 2015)'
_diffrn_ambient_temperature 296(2)
_diffrn_detector 'CCD plate'
_diffrn_measured_fraction_theta_full 1.000
_diffrn_measured_fraction_theta_max 1.000
_diffrn_measurement_details
;
List of Runs (angles in degrees, time in seconds):

  # Type    Start    End  Width  t~exp~   \w     \q     \k     \f   Frames
#--------------------------------------------------------------------------
  1  \f     73.32 318.32   1.00   30.00 -98.65 -34.00 -40.00    --   245
  2  \w    -90.14 -21.14   1.00   30.00    --  -34.00 133.99 116.00   69
;
_diffrn_measurement_device 'abstract diffractometer'
_diffrn_measurement_device_type 'Bruker APEX II DUO'
_diffrn_measurement_method '\w and \f scans'
_diffrn_orient_matrix_type 'CrysAlisPro convention (1999,Acta A55,543-557)'
_diffrn_orient_matrix_UB_11 0.0372948000
_diffrn_orient_matrix_UB_12 -0.0166600000
_diffrn_orient_matrix_UB_13 0.0444421000
_diffrn_orient_matrix_UB_21 0.0398309000
_diffrn_orient_matrix_UB_22 0.0280642000
_diffrn_orient_matrix_UB_23 -0.0380318000
_diffrn_orient_matrix_UB_31 -0.0062994000
_diffrn_orient_matrix_UB_32 0.0790118000
_diffrn_orient_matrix_UB_33 0.0228551000
_diffrn_radiation_monochromator graphite
_diffrn_radiation_probe x-ray
_diffrn_radiation_type MoK\a
_diffrn_radiation_wavelength 0.71073
_diffrn_reflns_av_R_equivalents 0.0190
_diffrn_reflns_av_unetI/netI 0.0214
_diffrn_reflns_Laue_measured_fraction_full 1.000
_diffrn_reflns_Laue_measured_fraction_max 1.000
_diffrn_reflns_limit_h_max 16
_diffrn_reflns_limit_h_min -15
_diffrn_reflns_limit_k_max 10
_diffrn_reflns_limit_k_min -9
_diffrn_reflns_limit_l_max 14
_diffrn_reflns_limit_l_min -13
_diffrn_reflns_number 6561
_diffrn_reflns_point_group_measured_fraction_full 0.924
_diffrn_reflns_point_group_measured_fraction_max 0.932
_diffrn_reflns_theta_full 25.242
_diffrn_reflns_theta_max 27.499
_diffrn_reflns_theta_min 2.396
_diffrn_source 'fine-focus sealed X-ray tube'
_diffrn_source_type 'Enhance (Mo) X-ray Source'
_exptl_absorpt_coefficient_mu 15.161
_exptl_absorpt_correction_T_max 1.00000
_exptl_absorpt_correction_T_min 0.53548
_exptl_absorpt_correction_type multi-scan
_exptl_absorpt_process_details
;
CrysAlisPro 1.171.40.53 (Rigaku Oxford Diffraction, 2019)
Empirical absorption correction using spherical harmonics,
 implemented in SCALE3 ABSPACK scaling algorithm.
;
_exptl_crystal_colour 'clear reddish orange'
_exptl_crystal_colour_lustre clear
_exptl_crystal_colour_modifier reddish
_exptl_crystal_colour_primary orange
_exptl_crystal_density_diffrn 3.355
_exptl_crystal_description plate
_exptl_crystal_F_000 1124
_exptl_crystal_size_max 0.22
_exptl_crystal_size_mid 0.13
_exptl_crystal_size_min 0.04
_refine_diff_density_max 0.866
_refine_diff_density_min -0.851
_refine_diff_density_rms 0.136
_refine_ls_abs_structure_details
;
 Flack x determined using 909 quotients [(I+)-(I-)]/[(I+)+(I-)]
 (Parsons, Flack and Wagner, Acta Cryst. B69 (2013) 249-259).
;
_refine_ls_abs_structure_Flack -0.014(7)
_refine_ls_extinction_method none
_refine_ls_goodness_of_fit_ref 1.045
_refine_ls_hydrogen_treatment refxyz
_refine_ls_matrix_type full
_refine_ls_number_parameters 217
_refine_ls_number_reflns 2704
_refine_ls_number_restraints 31
_refine_ls_restrained_S_all 1.072
_refine_ls_R_factor_all 0.0269
_refine_ls_R_factor_gt 0.0212
_refine_ls_shift/su_max 0.004
_refine_ls_shift/su_mean 0.000
_refine_ls_structure_factor_coef Fsqd
_refine_ls_weighting_details 'w=1/[\s^2^(Fo^2^)+(0.0227P)^2^+1.9347P] where P=(Fo^2^+2Fc^2^)/3'
_refine_ls_weighting_scheme calc
_refine_ls_wR_factor_gt 0.0457
_refine_ls_wR_factor_ref 0.0479
_reflns_Friedel_coverage 0.774
_reflns_Friedel_fraction_full 0.840
_reflns_Friedel_fraction_max 0.856
_reflns_number_gt 2363
_reflns_number_total 2704
_reflns_threshold_expression 'I > 2\s(I)'
_cod_data_source_file d0ce01587c1.cif
_cod_data_source_block Compound_13
_cod_depositor_comments 'Adding full bibliography for 7241870--7241883.cif.'
_cod_database_code 7241881
_shelxl_version_number 2014/6
_chemical_oxdiff_formula 'Co4  O60  S8  U4  '
_shelx_space_group_comment
;
The symmetry employed for this shelxl refinement is uniquely defined
by the following loop, which should always be used as a source of
symmetry information in preference to the above space-group names.
They are only intended as comments.
;
_shelx_estimated_absorpt_t_max 0.582
_shelx_estimated_absorpt_t_min 0.135
_reflns_odcompleteness_completeness 95.10
_reflns_odcompleteness_iscentric 1
_reflns_odcompleteness_theta 36.23
_olex2_refinement_description
;
1. Fixed Uiso
 At 1.5 times of:
  All O(H) groups, All O(H,H) groups, All O(H,H,H) groups
2. Restrained distances
 O12-H12_$1
 0.98 with sigma of 0.02
 H12-H12_$1
 1.54 with sigma of 0.02
 H12_$1-O4_$8
 2 with sigma of 0.02
 O10_$1-H14_$8
 2.1 with sigma of 0.02
 O14-H14_$1
 0.98 with sigma of 0.02
 H14-H14_$1
 1.54 with sigma of 0.02
 H14_$9-O10_$8
 1.9 with sigma of 0.02
 O10_$8-H10B_$8
 0.98 with sigma of 0.02
 H10B_$8-O7_$10
 1.8 with sigma of 0.02
 O10_$8-H10A_$8
 0.98 with sigma of 0.02
 H10B_$8-H10A_$8
 1.54 with sigma of 0.02
 H10A_$8-O4_$11
 1.8 with sigma of 0.02
 O16_$9-H16_$2
 0.98 with sigma of 0.02
 H16_$9-H16_$2
 1.54 with sigma of 0.02
 H16_$9-O3_$11
 1.9 with sigma of 0.02
 O15_$10-H15_$3
 0.98 with sigma of 0.02
 H15_$10-H15_$3
 1.54 with sigma of 0.02
 H15_$3-O5_$4
 1.9 with sigma of 0.02
 H12_$10-O4_$11
 1.8 with sigma of 0.02
 O13-H13_$1
 0.98 with sigma of 0.02
 O19-H19
 0.98 with sigma of 0.02
 H19_$7-H19
 1.54 with sigma of 0.02
 H19-O5_$6
 1.75 with sigma of 0.02
 O17-H17
 0.98 with sigma of 0.02
 H17-H17_$7
 1.54 with sigma of 0.02
 H17-O11_$5
 2.3 with sigma of 0.02
 H13-H13_$1
 1.54 with sigma of 0.02
 O18-H18
 0.98 with sigma of 0.02
 H18-H18_$7
 1.54 with sigma of 0.02
 O3_$7-H18_$7
 2.4 with sigma of 0.02
;
_olex2_submission_special_instructions 'No special instructions were received'
_oxdiff_exptl_absorpt_empirical_details
;
Empirical correction (ABSPACK) includes:
- Absorption correction using spherical harmonics
- Frame scaling
- Detector area scaling
;
_oxdiff_exptl_absorpt_empirical_full_max 1.553
_oxdiff_exptl_absorpt_empirical_full_min 0.585

loop_
_space_group_symop_operation_xyz
'x, y, z'
'-x+1/2, -y, z+1/2'
'x+1/2, -y, z+1/2'
'-x, y, z'

loop_
_atom_site_label
_atom_site_type_symbol
_atom_site_fract_x
_atom_site_fract_y
_atom_site_fract_z
_atom_site_U_iso_or_equiv
_atom_site_adp_type
_atom_site_occupancy
_atom_site_site_symmetry_order
_atom_site_calc_flag
_atom_site_refinement_flags_posn
_atom_site_refinement_flags_adp
_atom_site_refinement_flags_occupancy
_atom_site_disorder_assembly
_atom_site_disorder_group
U1 U 0.24824(2) 1.11288(2) 0.52536(10) 0.01182(8) Uani 1 1 d . . . . .
Co1 Co 0.0000 0.6634(2) 0.70999(15) 0.0167(4) Uani 1 2 d S T P B .
Co2 Co 0.5000 0.6758(2) 0.67733(16) 0.0213(4) Uani 1 2 d S T P B .
S1 S 0.27403(18) 1.2383(3) 0.8329(2) 0.0160(4) Uani 1 1 d . . . A 1
S2 S 0.25301(13) 0.7425(3) 0.7139(2) 0.0121(5) Uani 1 1 d . . . B 1
O1 O 0.3778(4) 1.0666(7) 0.4909(5) 0.0251(14) Uani 1 1 d . . . . .
O2 O 0.1185(4) 1.1599(7) 0.5593(5) 0.0237(14) Uani 1 1 d . . . . .
O3 O 0.3129(5) 1.2144(8) 0.7097(5) 0.0272(15) Uani 1 1 d D . . . .
O4 O 0.3255(6) 1.3818(7) 0.8813(7) 0.0313(18) Uani 1 1 d D . . . .
O5 O 0.1615(4) 1.2507(9) 0.8344(7) 0.0342(15) Uani 1 1 d D . . . .
O6 O 0.2328(6) 0.8968(9) 0.6562(9) 0.039(2) Uani 1 1 d . . . . .
O7 O 0.3395(5) 0.6597(8) 0.6572(7) 0.0306(16) Uani 1 1 d D . . . .
O8 O 0.1624(5) 0.6413(8) 0.7089(7) 0.0298(17) Uani 1 1 d . . . . .
O9 O 0.1912(5) 0.9006(7) 0.4044(6) 0.0290(16) Uani 1 1 d . . . . .
O10 O 0.2910(6) 1.4053(7) 0.5112(7) 0.0334(17) Uani 1 1 d D . . . .
H10A H 0.249(7) 1.468(9) 0.458(7) 0.050 Uiso 1 1 d DR . . . .
H10B H 0.297(8) 1.475(7) 0.582(5) 0.050 Uiso 1 1 d DR . . . .
O11 O 0.2168(5) 1.2250(8) 0.3367(6) 0.0278(13) Uani 1 1 d D . . . .
O12 O 0.0000 0.7103(13) 0.5319(12) 0.045(3) Uani 1 2 d DS T P . .
H12 H 0.0595(11) 0.665(11) 0.483(5) 0.068 Uiso 1 1 d DR . . . .
O13 O 0.0000 0.9140(11) 0.7427(11) 0.035(3) Uani 1 2 d DS T P . .
H13 H 0.0596(11) 0.975(8) 0.716(9) 0.052 Uiso 1 1 d DR . . . .
O14 O 0.0000 0.6394(14) 0.8906(10) 0.034(3) Uani 1 2 d DS T P . .
H14 H 0.0608(11) 0.620(12) 0.947(4) 0.050 Uiso 1 1 d DR . . . .
O15 O 0.0000 0.4175(12) 0.6927(12) 0.038(3) Uani 1 2 d DS T P . .
H15 H 0.0595(11) 0.368(11) 0.740(7) 0.057 Uiso 1 1 d DR . . . .
O16 O 0.5000 0.4195(13) 0.6669(12) 0.035(3) Uani 1 2 d DS T P . .
H16 H 0.4396(11) 0.347(6) 0.696(8) 0.052 Uiso 1 1 d DR . . . .
O17 O 0.5000 0.6387(14) 0.8609(10) 0.038(3) Uani 1 2 d DS T P . .
O18 O 0.5000 0.9263(12) 0.7126(12) 0.044(3) Uani 1 2 d DS T P . .
O19 O 0.5000 0.7130(13) 0.4971(8) 0.031(3) Uani 1 2 d DS T P . .
H17 H 0.4401(11) 0.677(7) 0.905(4) 0.046 Uiso 1 1 d DR . . . .
H18 H 0.4403(11) 1.000(4) 0.710(10) 0.046 Uiso 1 1 d DR . . . .
H19 H 0.4404(11) 0.726(12) 0.441(3) 0.046 Uiso 1 1 d DR . . . .

loop_
_atom_site_aniso_label
_atom_site_aniso_U_11
_atom_site_aniso_U_22
_atom_site_aniso_U_33
_atom_site_aniso_U_23
_atom_site_aniso_U_13
_atom_site_aniso_U_12
U1 0.01467(12) 0.01151(12) 0.00928(12) 0.0011(2) 0.00045(12) 0.00127(10)
Co1 0.0112(8) 0.0196(8) 0.0192(9) -0.0001(7) 0.000 0.000
Co2 0.0127(8) 0.0273(10) 0.0240(10) -0.0036(8) 0.000 0.000
S1 0.0216(9) 0.0166(11) 0.0098(11) 0.0009(9) -0.0006(9) -0.0009(9)
S2 0.0134(9) 0.0113(10) 0.0116(11) -0.0001(8) 0.0010(7) -0.0003(7)
O1 0.019(3) 0.026(3) 0.030(4) -0.006(3) 0.005(2) 0.004(2)
O2 0.020(3) 0.031(3) 0.020(3) -0.004(3) 0.002(2) 0.009(2)
O3 0.024(3) 0.043(4) 0.014(3) -0.005(3) 0.000(2) 0.000(3)
O4 0.037(4) 0.018(3) 0.040(5) -0.010(3) 0.000(3) -0.008(3)
O5 0.021(3) 0.048(4) 0.034(4) 0.006(3) 0.004(3) 0.004(3)
O6 0.048(5) 0.026(4) 0.042(5) 0.019(3) -0.007(4) -0.001(3)
O7 0.014(3) 0.043(4) 0.034(4) -0.021(3) 0.002(3) -0.004(3)
O8 0.016(3) 0.020(3) 0.053(5) -0.005(3) 0.004(3) 0.001(2)
O9 0.032(4) 0.025(4) 0.030(4) -0.018(3) 0.001(3) -0.001(3)
O10 0.061(4) 0.013(3) 0.026(5) -0.002(3) -0.014(4) -0.001(3)
O11 0.039(3) 0.029(3) 0.015(3) 0.008(3) -0.003(3) 0.002(3)
O12 0.029(5) 0.089(8) 0.018(5) 0.015(8) 0.000 0.000
O13 0.027(5) 0.021(5) 0.057(8) 0.000(5) 0.000 0.000
O14 0.038(6) 0.046(7) 0.016(5) 0.009(5) 0.000 0.000
O15 0.023(5) 0.017(5) 0.074(11) -0.005(5) 0.000 0.000
O16 0.025(5) 0.031(5) 0.048(7) 0.011(6) 0.000 0.000
O17 0.029(6) 0.067(8) 0.018(6) -0.003(6) 0.000 0.000
O18 0.037(6) 0.023(5) 0.074(9) -0.003(6) 0.000 0.000
O19 0.015(4) 0.054(6) 0.022(6) 0.010(4) 0.000 0.000

loop_
_atom_type_symbol
_atom_type_description
_atom_type_scat_dispersion_real
_atom_type_scat_dispersion_imag
_atom_type_scat_source
Co Co 0.3494 0.9721 'International Tables Vol C Tables 4.2.6.8 and 6.1.1.4'
H H 0.0000 0.0000 'International Tables Vol C Tables 4.2.6.8 and 6.1.1.4'
O O 0.0106 0.0060 'International Tables Vol C Tables 4.2.6.8 and 6.1.1.4'
S S 0.1246 0.1234 'International Tables Vol C Tables 4.2.6.8 and 6.1.1.4'
U U -9.6767 9.6646 'International Tables Vol C Tables 4.2.6.8 and 6.1.1.4'

loop_
_geom_angle_atom_site_label_1
_geom_angle_atom_site_label_2
_geom_angle_atom_site_label_3
_geom_angle
_geom_angle_site_symmetry_1
_geom_angle_site_symmetry_3
_geom_angle_publ_flag
O1 U1 O2 179.8(3) . . ?
O1 U1 O3 86.4(2) . . ?
O1 U1 O6 93.1(3) . . ?
O1 U1 O9 90.3(3) . . ?
O1 U1 O10 89.3(3) . . ?
O1 U1 O11 92.9(3) . . ?
O2 U1 O3 93.7(2) . . ?
O2 U1 O6 87.2(3) . . ?
O2 U1 O9 89.7(3) . . ?
O2 U1 O10 90.5(3) . . ?
O2 U1 O11 86.9(2) . . ?
O3 U1 O10 68.7(2) . . ?
O6 U1 O3 75.5(3) . . ?
O6 U1 O9 76.4(3) . . ?
O6 U1 O10 143.9(3) . . ?
O6 U1 O11 149.4(3) . . ?
O9 U1 O3 151.5(2) . . ?
O9 U1 O10 139.7(3) . . ?
O9 U1 O11 73.5(2) . . ?
O11 U1 O3 134.9(2) . . ?
O11 U1 O10 66.2(2) . . ?
O8 Co1 O8 170.0(4) . 4 ?
O8 Co1 O13 94.98(18) 4 . ?
O8 Co1 O13 94.98(18) . . ?
O12 Co1 O8 90.6(2) . . ?
O12 Co1 O8 90.6(2) . 4 ?
O12 Co1 O13 89.1(5) . . ?
O12 Co1 O14 174.6(5) . . ?
O12 Co1 O15 95.5(5) . . ?
O14 Co1 O8 89.8(2) . . ?
O14 Co1 O8 89.8(2) . 4 ?
O14 Co1 O13 85.5(5) . . ?
O14 Co1 O15 89.9(6) . . ?
O15 Co1 O8 85.00(18) . . ?
O15 Co1 O8 85.00(18) . 4 ?
O15 Co1 O13 175.4(5) . . ?
O7 Co2 O7 165.5(4) . 4_655 ?
O7 Co2 O16 86.0(2) 4_655 . ?
O7 Co2 O16 86.0(2) . . ?
O7 Co2 O17 95.6(2) . . ?
O7 Co2 O17 95.6(2) 4_655 . ?
O7 Co2 O18 94.77(19) . . ?
O7 Co2 O18 94.78(19) 4_655 . ?
O17 Co2 O16 84.7(5) . . ?
O17 Co2 O18 87.6(5) . . ?
O18 Co2 O16 172.3(5) . . ?
O19 Co2 O7 84.4(2) . 4_655 ?
O19 Co2 O7 84.4(2) . . ?
O19 Co2 O16 95.4(5) . . ?
O19 Co2 O17 179.8(4) . . ?
O19 Co2 O18 92.2(5) . . ?
O4 S1 O3 107.6(4) . . ?
O4 S1 O9 106.9(4) . 2_575 ?
O5 S1 O3 110.9(4) . . ?
O5 S1 O4 112.9(4) . . ?
O5 S1 O9 110.6(4) . 2_575 ?
O9 S1 O3 107.7(4) 2_575 . ?
O6 S2 O11 108.0(5) . 2_575 ?
O7 S2 O6 110.7(5) . . ?
O7 S2 O11 107.4(4) . 2_575 ?
O8 S2 O6 110.4(4) . . ?
O8 S2 O7 109.3(4) . . ?
O8 S2 O11 111.1(4) . 2_575 ?
S1 O3 U1 137.7(4) . . ?
S2 O6 U1 160.3(6) . . ?
S2 O7 Co2 133.0(4) . . ?
S2 O8 Co1 139.3(4) . . ?
S1 O9 U1 143.9(4) 2_574 . ?
S2 O11 U1 151.8(4) 2_574 . ?

loop_
_geom_bond_atom_site_label_1
_geom_bond_atom_site_label_2
_geom_bond_distance
_geom_bond_site_symmetry_2
_geom_bond_publ_flag
U1 O1 1.760(5) . ?
U1 O2 1.762(5) . ?
U1 O3 2.397(6) . ?
U1 O6 2.331(8) . ?
U1 O9 2.348(6) . ?
U1 O10 2.493(6) . ?
U1 O11 2.360(7) . ?
Co1 O8 2.105(6) 4 ?
Co1 O8 2.105(6) . ?
Co1 O12 2.048(14) . ?
Co1 O13 2.112(9) . ?
Co1 O14 2.049(11) . ?
Co1 O15 2.049(10) . ?
Co2 O7 2.090(6) 4_655 ?
Co2 O7 2.090(6) . ?
Co2 O16 2.130(11) . ?
Co2 O17 2.096(12) . ?
Co2 O18 2.116(10) . ?
Co2 O19 2.059(9) . ?
S1 O3 1.492(6) . ?
S1 O4 1.468(6) . ?
S1 O5 1.458(5) . ?
S1 O9 1.477(6) 2_575 ?
S2 O6 1.461(7) . ?
S2 O7 1.459(6) . ?
S2 O8 1.442(7) . ?
S2 O11 1.466(7) 2_575 ?
O9 S1 1.477(6) 2_574 ?
O11 S2 1.466(7) 2_574 ?

loop_
_geom_torsion_atom_site_label_1
_geom_torsion_atom_site_label_2
_geom_torsion_atom_site_label_3
_geom_torsion_atom_site_label_4
_geom_torsion
_geom_torsion_site_symmetry_1
_geom_torsion_site_symmetry_2
_geom_torsion_site_symmetry_3
_geom_torsion_site_symmetry_4
_geom_torsion_publ_flag
O4 S1 O3 U1 -147.7(5) . . . . ?
O5 S1 O3 U1 -23.7(7) . . . . ?
O6 S2 O7 Co2 84.0(7) . . . . ?
O6 S2 O8 Co1 -32.5(10) . . . . ?
O7 S2 O6 U1 -0.4(17) . . . . ?
O7 S2 O8 Co1 -154.5(7) . . . . ?
O8 S2 O6 U1 -121.5(15) . . . . ?
O8 S2 O7 Co2 -154.2(6) . . . . ?
O9 S1 O3 U1 97.4(6) 2_575 . . . ?
O11 S2 O6 U1 116.9(16) 2_575 . . . ?
O11 S2 O7 Co2 -33.6(8) 2_575 . . . ?
O11 S2 O8 Co1 87.2(8) 2_575 . . . ?
